data_4037509
loop_
_publ_author_name
'Tsai, Meng-Shiue'
'Ou, Chun-Lin'
'Tsai, Chi-Jui'
'Huang, Yen-Chin'
'Cheng, Yuan-Chung'
'Sun, Shih-Sheng'
'Yang, Jye-Shane'

_publ_section_title
;
 Fluorescence Enhancement of Unconstrained GFP Chromophore Analogues Based
 on the Push-Pull Substituent Effect.
;
_journal_issue 15
_journal_name_full 'The Journal of organic chemistry'
_journal_page_first 8031
_journal_page_last 8039
_journal_paper_doi 10.1021/acs.joc.7b01260
_journal_volume 82
_journal_year 2017
_chemical_formula_sum 'C15 H16 N4 O'
_chemical_formula_weight 268.32
_space_group_IT_number 2
_space_group_name_Hall '-P 1'
_space_group_name_H-M_alt 'P -1'
_symmetry_cell_setting triclinic
_symmetry_space_group_name_H-M 'P -1'
_atom_sites_solution_hydrogens geom
_atom_sites_solution_primary direct
_atom_sites_solution_secondary difmap
_audit_creation_method SHELXL-97
_cell_angle_alpha 111.232(7)
_cell_angle_beta 92.812(6)
_cell_angle_gamma 101.965(6)
_cell_formula_units_Z 4
_cell_length_a 10.3427(6)
_cell_length_b 11.3011(8)
_cell_length_c 13.1434(11)
_cell_measurement_reflns_used 3880
_cell_measurement_temperature 200(2)
_cell_measurement_theta_max 73.8190
_cell_measurement_theta_min 4.3150
_cell_volume 1387.82(19)
_computing_cell_refinement
; 
CrysAlisPro, Agilent Technologies, 
Version 1.171.37.35 (release 13-08-2014 CrysAlis171 .NET) 
(compiled Aug 13 2014,18:06:01) 
Empirical absorption correction using spherical harmonics, 
 implemented in SCALE3 ABSPACK scaling algorithm. 
;
_computing_data_collection
; 
CrysAlisPro, Agilent Technologies, 
Version 1.171.37.35 (release 13-08-2014 CrysAlis171 .NET) 
(compiled Aug 13 2014,18:06:01) 
Empirical absorption correction using spherical harmonics, 
 implemented in SCALE3 ABSPACK scaling algorithm. 
;
_computing_data_reduction
; 
CrysAlisPro, Agilent Technologies, 
Version 1.171.37.35 (release 13-08-2014 CrysAlis171 .NET) 
(compiled Aug 13 2014,18:06:01) 
Empirical absorption correction using spherical harmonics, 
 implemented in SCALE3 ABSPACK scaling algorithm. 
;
_computing_molecular_graphics SHELXTL
_computing_publication_material SHELXTL
_computing_structure_refinement 'SHELXL-97 (Sheldrick, 1997)'
_computing_structure_solution 'SHELXS-97 (Sheldrick, 1990)'
_diffrn_ambient_temperature 200(2)
_diffrn_detector_area_resol_mean 10.2496
_diffrn_measured_fraction_theta_full 0.997
_diffrn_measured_fraction_theta_max 0.997
_diffrn_measurement_device_type 'Xcalibur, Atlas, Gemini'
_diffrn_radiation_monochromator graphite
_diffrn_radiation_source 'fine-focus sealed tube'
_diffrn_radiation_type CuK\a
_diffrn_radiation_wavelength 1.54178
_diffrn_reflns_av_R_equivalents 0.0292
_diffrn_reflns_av_sigmaI/netI 0.0364
_diffrn_reflns_limit_h_max 12
_diffrn_reflns_limit_h_min -12
_diffrn_reflns_limit_k_max 13
_diffrn_reflns_limit_k_min -11
_diffrn_reflns_limit_l_max 15
_diffrn_reflns_limit_l_min -15
_diffrn_reflns_number 9057
_diffrn_reflns_theta_full 67.99
_diffrn_reflns_theta_max 67.99
_diffrn_reflns_theta_min 3.64
_exptl_absorpt_coefficient_mu 0.679
_exptl_absorpt_correction_T_max 1.00000
_exptl_absorpt_correction_T_min 0.97635
_exptl_absorpt_correction_type multi-scan
_exptl_absorpt_process_details
; 
CrysAlisPro, Agilent Technologies, 
Version 1.171.37.35 (release 13-08-2014 CrysAlis171 .NET) 
(compiled Aug 13 2014,18:06:01) 
Empirical absorption correction using spherical harmonics, 
 implemented in SCALE3 ABSPACK scaling algorithm. 
;
_exptl_crystal_density_diffrn 1.284
_exptl_crystal_density_method 'not measured'
_exptl_crystal_description plate
_exptl_crystal_F_000 568
_exptl_crystal_size_max 0.25
_exptl_crystal_size_mid 0.20
_exptl_crystal_size_min 0.15
_refine_diff_density_max 0.396
_refine_diff_density_min -0.391
_refine_diff_density_rms 0.070
_refine_ls_extinction_method none
_refine_ls_goodness_of_fit_ref 1.034
_refine_ls_hydrogen_treatment mixed
_refine_ls_matrix_type full
_refine_ls_number_parameters 361
_refine_ls_number_reflns 5053
_refine_ls_number_restraints 0
_refine_ls_restrained_S_all 1.034
_refine_ls_R_factor_all 0.0766
_refine_ls_R_factor_gt 0.0587
_refine_ls_shift/su_max 0.007
_refine_ls_shift/su_mean 0.001
_refine_ls_structure_factor_coef Fsqd
_refine_ls_weighting_details 'calc w=1/[\s^2^(Fo^2^)+(0.1027P)^2^+0.3152P] where P=(Fo^2^+2Fc^2^)/3'
_refine_ls_weighting_scheme calc
_refine_ls_wR_factor_gt 0.1586
_refine_ls_wR_factor_ref 0.1807
_reflns_number_gt 3840
_reflns_number_total 5053
_reflns_threshold_expression >2sigma(I)
_cod_data_source_file jo7b01260_si_002.cif
_cod_data_source_block ic17315
_cod_depositor_comments
;
The following automatic conversions were performed:

data item '_symmetry_cell_setting' value 'Triclinic' was changed to
'triclinic' in accordance with the
/home/saulius/struct/COD-crude-data/automatic-downloads/DataCite-retrospective/ACS/depositions/lib/dictionaries/cif_core.dic
dictionary named 'cif_core.dic' version 2.4.2 last updated on
2011-04-26.

Automatic conversion script
Id: cif_fix_values 6909 2019-04-08 15:41:33Z antanas 
;
_cod_original_cell_volume 1387.82(17)
_cod_original_sg_symbol_H-M P-1
_cod_database_code 4037509

loop_
_symmetry_equiv_pos_as_xyz
'x, y, z'
'-x, -y, -z'

loop_
_atom_site_label
_atom_site_type_symbol
_atom_site_fract_x
_atom_site_fract_y
_atom_site_fract_z
_atom_site_U_iso_or_equiv
_atom_site_adp_type
_atom_site_occupancy
_atom_site_symmetry_multiplicity
_atom_site_calc_flag
_atom_site_refinement_flags
O1 O 0.78884(15) 0.76509(16) 0.17853(15) 0.0458(4) Uani 1 1 d .
N1 N 0.62031(18) 0.83669(16) 0.11458(15) 0.0344(4) Uani 1 1 d .
N2 N 0.43996(17) 0.67561(16) 0.09707(14) 0.0334(4) Uani 1 1 d .
N3 N 0.09552(19) 0.30369(19) 0.09938(18) 0.0428(5) Uani 1 1 d .
N4 N 0.7459(2) 0.3575(2) 0.2567(2) 0.0568(6) Uani 1 1 d .
C1 C 0.6725(2) 0.75067(19) 0.14663(17) 0.0327(4) Uani 1 1 d .
C2 C 0.4836(2) 0.7862(2) 0.08671(17) 0.0346(5) Uani 1 1 d .
C3 C 0.5529(2) 0.64491(19) 0.13484(16) 0.0316(4) Uani 1 1 d .
C4 C 0.7018(3) 0.9546(2) 0.1078(2) 0.0440(5) Uani 1 1 d .
H4A H 0.7954 0.9640 0.1332 0.066 Uiso 1 1 calc R
H4B H 0.6720 1.0309 0.1544 0.066 Uiso 1 1 calc R
H4C H 0.6927 0.9481 0.0313 0.066 Uiso 1 1 calc R
C5 C 0.3978(3) 0.8583(2) 0.0512(2) 0.0472(6) Uani 1 1 d .
H5A H 0.3047 0.8083 0.0354 0.071 Uiso 1 1 calc R
H5B H 0.4259 0.8701 -0.0154 0.071 Uiso 1 1 calc R
H5C H 0.4063 0.9440 0.1100 0.071 Uiso 1 1 calc R
C6 C 0.5639(2) 0.5432(2) 0.16164(17) 0.0332(4) Uani 1 1 d .
H6A H 0.6525 0.5416 0.1828 0.040 Uiso 1 1 calc R
C7 C 0.4604(2) 0.43490(19) 0.16316(16) 0.0314(4) Uani 1 1 d .
C8 C 0.3272(2) 0.41954(19) 0.12893(17) 0.0328(4) Uani 1 1 d .
H8A H 0.3028 0.4804 0.1020 0.039 Uiso 1 1 calc R
C9 C 0.2263(2) 0.31610(19) 0.13278(17) 0.0332(4) Uani 1 1 d .
C10 C 0.2668(2) 0.2287(2) 0.17465(19) 0.0359(5) Uani 1 1 d .
H10A H 0.2016 0.1584 0.1789 0.043 Uiso 1 1 calc R
C11 C 0.3989(2) 0.2432(2) 0.20929(18) 0.0358(5) Uani 1 1 d .
H11A H 0.4231 0.1839 0.2383 0.043 Uiso 1 1 calc R
C12 C 0.4982(2) 0.3440(2) 0.20245(17) 0.0335(4) Uani 1 1 d .
C13 C 0.6355(2) 0.3523(2) 0.2337(2) 0.0397(5) Uani 1 1 d .
C14 C 0.0575(2) 0.3852(2) 0.0444(2) 0.0467(6) Uani 1 1 d .
H14A H 0.1330 0.4592 0.0555 0.070 Uiso 1 1 calc R
H14B H -0.0183 0.4180 0.0755 0.070 Uiso 1 1 calc R
H14C H 0.0321 0.3331 -0.0346 0.070 Uiso 1 1 calc R
C15 C -0.0079(2) 0.1903(2) 0.0897(2) 0.0512(6) Uani 1 1 d .
H15A H 0.0264 0.1419 0.1291 0.077 Uiso 1 1 calc R
H15B H -0.0348 0.1335 0.0118 0.077 Uiso 1 1 calc R
H15C H -0.0851 0.2188 0.1217 0.077 Uiso 1 1 calc R
O2 O 0.57683(16) 1.12099(16) 0.33650(15) 0.0463(4) Uani 1 1 d .
N5 N 0.71989(17) 1.01985(17) 0.39601(15) 0.0345(4) Uani 1 1 d .
N6 N 0.57528(17) 0.84392(17) 0.40277(15) 0.0344(4) Uani 1 1 d .
N7 N 0.2016(2) 0.50046(19) 0.41168(18) 0.0462(5) Uani 1 1 d .
N8 N 0.0904(2) 0.9547(2) 0.2180(2) 0.0534(6) Uani 1 1 d .
C16 C 0.5970(2) 1.0339(2) 0.36352(17) 0.0329(4) Uani 1 1 d .
C17 C 0.6994(2) 0.9069(2) 0.41815(17) 0.0354(5) Uani 1 1 d .
C18 C 0.5027(2) 0.91746(19) 0.36779(16) 0.0311(4) Uani 1 1 d .
C19 C 0.8456(2) 1.1091(2) 0.4010(2) 0.0449(5) Uani 1 1 d .
H19A H 0.8282 1.1803 0.3809 0.067 Uiso 1 1 calc R
H19B H 0.9000 1.0617 0.3496 0.067 Uiso 1 1 calc R
H19C H 0.8935 1.1454 0.4761 0.067 Uiso 1 1 calc R
C20 C 0.8137(3) 0.8658(3) 0.4568(2) 0.0523(6) Uani 1 1 d .
H20A H 0.7806 0.7843 0.4682 0.078 Uiso 1 1 calc R
H20B H 0.8609 0.9342 0.5264 0.078 Uiso 1 1 calc R
H20C H 0.8749 0.8516 0.4014 0.078 Uiso 1 1 calc R
C21 C 0.3714(2) 0.8944(2) 0.33703(17) 0.0321(4) Uani 1 1 d .
H21A H 0.3449 0.9583 0.3154 0.039 Uiso 1 1 calc R
C22 C 0.26300(19) 0.78544(19) 0.33184(16) 0.0303(4) Uani 1 1 d .
C23 C 0.2844(2) 0.6916(2) 0.37108(17) 0.0332(4) Uani 1 1 d .
H23A H 0.3721 0.6970 0.4005 0.040 Uiso 1 1 calc R
C24 C 0.1789(2) 0.5882(2) 0.36844(17) 0.0343(5) Uani 1 1 d .
C25 C 0.0504(2) 0.5811(2) 0.32075(18) 0.0357(5) Uani 1 1 d .
H25A H -0.0222 0.5117 0.3164 0.043 Uiso 1 1 calc R
C26 C 0.0291(2) 0.6727(2) 0.28077(18) 0.0346(5) Uani 1 1 d .
H26A H -0.0580 0.6653 0.2487 0.042 Uiso 1 1 calc R
C27 C 0.1330(2) 0.7770(2) 0.28627(17) 0.0326(4) Uani 1 1 d .
C29 C 0.0986(3) 0.3878(2) 0.4041(2) 0.0496(6) Uani 1 1 d .
H29A H 0.0139 0.3911 0.3698 0.074 Uiso 1 1 calc R
H29B H 0.0889 0.3886 0.4781 0.074 Uiso 1 1 calc R
H29C H 0.1235 0.3076 0.3593 0.074 Uiso 1 1 calc R
C30 C 0.3353(3) 0.5112(3) 0.4603(2) 0.0514(6) Uani 1 1 d .
H30A H 0.3959 0.5905 0.4604 0.077 Uiso 1 1 calc R
H30B H 0.3668 0.4344 0.4171 0.077 Uiso 1 1 calc R
H30C H 0.3333 0.5161 0.5362 0.077 Uiso 1 1 calc R
C128 C 0.1077(2) 0.8740(2) 0.24667(19) 0.0384(5) Uani 1 1 d .

loop_
_atom_site_aniso_label
_atom_site_aniso_U_11
_atom_site_aniso_U_22
_atom_site_aniso_U_33
_atom_site_aniso_U_23
_atom_site_aniso_U_13
_atom_site_aniso_U_12
O1 0.0314(8) 0.0473(9) 0.0619(11) 0.0297(8) -0.0026(7) 0.0021(6)
N1 0.0379(9) 0.0295(8) 0.0368(9) 0.0158(7) 0.0021(7) 0.0049(7)
N2 0.0317(9) 0.0301(8) 0.0365(9) 0.0125(7) 0.0004(7) 0.0048(6)
N3 0.0317(9) 0.0401(10) 0.0589(12) 0.0250(9) -0.0015(8) 0.0039(8)
N4 0.0361(11) 0.0599(13) 0.0862(17) 0.0445(13) 0.0018(10) 0.0080(9)
C1 0.0323(11) 0.0308(10) 0.0343(10) 0.0140(8) 0.0026(8) 0.0038(8)
C2 0.0363(11) 0.0335(10) 0.0329(10) 0.0117(8) 0.0016(8) 0.0086(8)
C3 0.0302(10) 0.0314(10) 0.0320(10) 0.0130(8) 0.0016(8) 0.0040(8)
C4 0.0524(14) 0.0341(11) 0.0461(13) 0.0221(10) 0.0046(10) -0.0004(9)
C5 0.0479(13) 0.0420(12) 0.0560(15) 0.0226(11) -0.0011(11) 0.0150(10)
C6 0.0321(10) 0.0319(10) 0.0361(11) 0.0151(8) 0.0025(8) 0.0057(8)
C7 0.0337(10) 0.0286(9) 0.0315(10) 0.0117(8) 0.0038(8) 0.0066(8)
C8 0.0348(11) 0.0292(9) 0.0367(11) 0.0157(8) 0.0035(8) 0.0071(8)
C9 0.0312(10) 0.0305(10) 0.0364(11) 0.0122(8) 0.0042(8) 0.0053(8)
C10 0.0335(11) 0.0306(10) 0.0448(12) 0.0182(9) 0.0069(9) 0.0034(8)
C11 0.0369(11) 0.0315(10) 0.0432(12) 0.0199(9) 0.0033(9) 0.0070(8)
C12 0.0330(11) 0.0306(10) 0.0375(11) 0.0151(8) 0.0023(8) 0.0054(8)
C13 0.0346(12) 0.0358(11) 0.0539(13) 0.0256(10) 0.0032(9) 0.0048(8)
C14 0.0402(12) 0.0466(13) 0.0574(15) 0.0255(11) -0.0026(10) 0.0108(10)
C15 0.0356(12) 0.0468(13) 0.0683(17) 0.0265(12) -0.0044(11) -0.0020(10)
O2 0.0341(8) 0.0474(9) 0.0659(11) 0.0348(8) 0.0017(7) 0.0047(6)
N5 0.0237(8) 0.0377(9) 0.0383(9) 0.0135(7) -0.0006(7) 0.0022(7)
N6 0.0304(9) 0.0347(9) 0.0383(9) 0.0147(7) 0.0011(7) 0.0073(7)
N7 0.0409(11) 0.0421(10) 0.0611(13) 0.0304(10) -0.0025(9) 0.0040(8)
N8 0.0368(11) 0.0549(12) 0.0782(16) 0.0422(12) -0.0045(10) 0.0035(9)
C16 0.0270(10) 0.0362(10) 0.0353(10) 0.0153(9) 0.0018(8) 0.0047(8)
C17 0.0309(10) 0.0390(11) 0.0349(11) 0.0115(9) 0.0012(8) 0.0113(8)
C18 0.0276(10) 0.0331(10) 0.0310(10) 0.0124(8) 0.0024(7) 0.0041(8)
C19 0.0270(11) 0.0521(13) 0.0499(13) 0.0184(11) 0.0028(9) -0.0001(9)
C20 0.0392(13) 0.0580(15) 0.0610(16) 0.0228(13) -0.0041(11) 0.0167(11)
C21 0.0279(10) 0.0345(10) 0.0354(10) 0.0161(8) 0.0032(8) 0.0057(8)
C22 0.0255(9) 0.0328(10) 0.0311(10) 0.0122(8) 0.0029(7) 0.0039(7)
C23 0.0279(10) 0.0367(10) 0.0360(11) 0.0158(9) 0.0022(8) 0.0069(8)
C24 0.0354(11) 0.0318(10) 0.0347(11) 0.0134(8) 0.0035(8) 0.0051(8)
C25 0.0286(10) 0.0345(10) 0.0405(11) 0.0150(9) 0.0019(8) -0.0001(8)
C26 0.0247(9) 0.0388(11) 0.0383(11) 0.0151(9) 0.0006(8) 0.0033(8)
C27 0.0278(10) 0.0350(10) 0.0359(11) 0.0159(8) 0.0030(8) 0.0055(8)
C29 0.0465(13) 0.0444(13) 0.0665(16) 0.0334(12) 0.0115(11) 0.0058(10)
C30 0.0475(14) 0.0528(14) 0.0619(16) 0.0328(12) -0.0034(11) 0.0118(11)
C128 0.0250(10) 0.0411(11) 0.0483(12) 0.0204(10) -0.0011(8) 0.0011(8)

loop_
_atom_type_symbol
_atom_type_description
_atom_type_scat_dispersion_real
_atom_type_scat_dispersion_imag
_atom_type_scat_source
C C 0.0181 0.0091 'International Tables Vol C Tables 4.2.6.8 and 6.1.1.4'
H H 0.0000 0.0000 'International Tables Vol C Tables 4.2.6.8 and 6.1.1.4'
N N 0.0311 0.0180 'International Tables Vol C Tables 4.2.6.8 and 6.1.1.4'
O O 0.0492 0.0322 'International Tables Vol C Tables 4.2.6.8 and 6.1.1.4'

loop_
_geom_angle_atom_site_label_1
_geom_angle_atom_site_label_2
_geom_angle_atom_site_label_3
_geom_angle
C1 N1 C2 107.87(16)
C1 N1 C4 123.42(19)
C2 N1 C4 128.64(19)
C2 N2 C3 105.62(17)
C9 N3 C15 122.06(19)
C9 N3 C14 120.85(18)
C15 N3 C14 115.21(19)
O1 C1 N1 125.78(18)
O1 C1 C3 130.9(2)
N1 C1 C3 103.25(17)
N2 C2 N1 114.47(18)
N2 C2 C5 124.6(2)
N1 C2 C5 120.94(19)
C6 C3 N2 130.43(19)
C6 C3 C1 120.77(19)
N2 C3 C1 108.78(17)
C3 C6 C7 129.7(2)
C8 C7 C12 119.45(18)
C8 C7 C6 122.08(19)
C12 C7 C6 118.46(19)
C7 C8 C9 122.09(19)
N3 C9 C10 121.88(18)
N3 C9 C8 120.97(19)
C10 C9 C8 117.13(19)
C11 C10 C9 121.29(18)
C10 C11 C12 121.05(19)
C11 C12 C7 118.95(19)
C11 C12 C13 119.70(19)
C7 C12 C13 121.35(18)
N4 C13 C12 178.7(3)
C16 N5 C17 107.88(17)
C16 N5 C19 123.79(19)
C17 N5 C19 128.30(19)
C17 N6 C18 105.33(17)
C24 N7 C29 122.4(2)
C24 N7 C30 120.40(19)
C29 N7 C30 117.1(2)
O2 C16 N5 126.11(18)
O2 C16 C18 130.65(19)
N5 C16 C18 103.22(17)
N6 C17 N5 114.55(18)
N6 C17 C20 124.6(2)
N5 C17 C20 120.8(2)
C21 C18 N6 130.20(19)
C21 C18 C16 120.74(19)
N6 C18 C16 109.02(17)
C18 C21 C22 129.67(19)
C23 C22 C27 119.60(18)
C23 C22 C21 121.70(18)
C27 C22 C21 118.70(18)
C22 C23 C24 121.64(19)
N7 C24 C23 120.5(2)
N7 C24 C25 122.07(19)
C23 C24 C25 117.45(19)
C26 C25 C24 121.09(18)
C25 C26 C27 121.28(19)
C26 C27 C22 118.90(19)
C26 C27 C128 120.33(19)
C22 C27 C128 120.77(18)
N8 C128 C27 177.7(2)

loop_
_geom_bond_atom_site_label_1
_geom_bond_atom_site_label_2
_geom_bond_distance
O1 C1 1.212(3)
N1 C1 1.380(3)
N1 C2 1.387(3)
N1 C4 1.456(3)
N2 C2 1.296(3)
N2 C3 1.403(3)
N3 C9 1.364(3)
N3 C15 1.450(3)
N3 C14 1.459(3)
N4 C13 1.151(3)
C1 C3 1.489(3)
C2 C5 1.484(3)
C3 C6 1.343(3)
C6 C7 1.456(3)
C7 C8 1.383(3)
C7 C12 1.417(3)
C8 C9 1.414(3)
C9 C10 1.413(3)
C10 C11 1.376(3)
C11 C12 1.399(3)
C12 C13 1.433(3)
O2 C16 1.213(3)
N5 C16 1.379(3)
N5 C17 1.386(3)
N5 C19 1.453(3)
N6 C17 1.299(3)
N6 C18 1.402(3)
N7 C24 1.361(3)
N7 C29 1.449(3)
N7 C30 1.457(3)
N8 C128 1.148(3)
C16 C18 1.487(3)
C17 C20 1.487(3)
C18 C21 1.341(3)
C21 C22 1.462(3)
C22 C23 1.386(3)
C22 C27 1.415(3)
C23 C24 1.413(3)
C24 C25 1.415(3)
C25 C26 1.369(3)
C26 C27 1.398(3)
C27 C128 1.435(3)
